data_7224543
loop_
_publ_author_name
'PASHA, MOHAMED AFZAL'
'tabassum, sumaiya'
'govindaraju, santhosh'
'rahaman khan, riyaz ur'

_publ_section_title
;
 Ultrasound mediated, green innovation for the synthesis of
 polysubstituted 1,4-dihydropyridines
;
_journal_name_full 'RSC Adv.'
_journal_paper_doi 10.1039/C6RA05441B
_journal_year 2016
_chemical_formula_sum 'C26 H23 N3 O5'
_chemical_formula_weight 456.46
_chemical_melting_point 455.6(5)
_chemical_name_systematic 'Diethyl 6-amino-4-(benzofuran-2-yl)-5-cyano-1-phenyl-1,4-dihydropyridine-2,3-dicarboxylate '
_space_group_crystal_system monoclinic
_space_group_IT_number 14
_space_group_name_Hall '-P 2ybc'
_space_group_name_H-M_alt 'P 1 21/c 1'
_symmetry_space_group_name_Hall '-P 2ybc'
_symmetry_space_group_name_H-M 'P 1 21/c 1'
_atom_sites_solution_hydrogens mixed
_audit_creation_method SHELXL-2014/7
_audit_update_record
;
2015-09-08 deposited with the CCDC.
2016-03-07 downloaded from the CCDC.
;
_cell_angle_alpha 90
_cell_angle_beta 109.875(2)
_cell_angle_gamma 90
_cell_formula_units_Z 4
_cell_length_a 10.4240(6)
_cell_length_b 21.2481(11)
_cell_length_c 11.2337(6)
_cell_measurement_temperature 296(2)
_cell_volume 2340.0(2)
_computing_structure_refinement 'SHELXL-2014/7 (Sheldrick, 2014)'
_diffrn_ambient_temperature 296(2)
_diffrn_measured_fraction_theta_full 1.000
_diffrn_measured_fraction_theta_max 1.000
_diffrn_radiation_type MoK\a
_diffrn_radiation_wavelength 0.71073
_diffrn_reflns_av_R_equivalents 0.0238
_diffrn_reflns_av_unetI/netI 0.0079
_diffrn_reflns_laue_measured_fraction_full 1.000
_diffrn_reflns_laue_measured_fraction_max 1.000
_diffrn_reflns_limit_h_max 7
_diffrn_reflns_limit_h_min -7
_diffrn_reflns_limit_k_max 15
_diffrn_reflns_limit_k_min -15
_diffrn_reflns_limit_l_max 8
_diffrn_reflns_limit_l_min -8
_diffrn_reflns_number 17287
_diffrn_reflns_point_group_measured_fraction_full 1.000
_diffrn_reflns_point_group_measured_fraction_max 1.000
_diffrn_reflns_theta_full 14.997
_diffrn_reflns_theta_max 14.997
_diffrn_reflns_theta_min 1.917
_exptl_absorpt_coefficient_mu 0.091
_exptl_crystal_colour yellow
_exptl_crystal_density_diffrn 1.296
_exptl_crystal_F_000 956
_exptl_crystal_recrystallization_method 'Re-crystallisation from solvent: ethanol'
_refine_diff_density_max 0.215
_refine_diff_density_min -0.120
_refine_diff_density_rms 0.019
_refine_ls_extinction_coef 0.0042(8)
_refine_ls_extinction_expression Fc^*^=kFc[1+0.001xFc^2^\l^3^/sin(2\q)]^-1/4^
_refine_ls_extinction_method 'SHELXL-2014/7 (Sheldrick 2014'
_refine_ls_goodness_of_fit_ref 0.899
_refine_ls_hydrogen_treatment mixed
_refine_ls_matrix_type full
_refine_ls_number_parameters 334
_refine_ls_number_reflns 945
_refine_ls_number_restraints 0
_refine_ls_restrained_S_all 0.899
_refine_ls_R_factor_all 0.0286
_refine_ls_R_factor_gt 0.0276
_refine_ls_shift/su_max 0.067
_refine_ls_shift/su_mean 0.015
_refine_ls_structure_factor_coef Fsqd
_refine_ls_weighting_details 'w=1/[\s^2^(Fo^2^)+(0.0339P)^2^+3.1962P] where P=(Fo^2^+2Fc^2^)/3'
_refine_ls_weighting_scheme calc
_refine_ls_wR_factor_gt 0.0641
_refine_ls_wR_factor_ref 0.0654
_reflns_Friedel_coverage 0.000
_reflns_number_gt 908
_reflns_number_total 945
_reflns_threshold_expression 'I > 2\s(I)'
_cod_data_source_file c6ra05441b2.cif
_cod_data_source_block NITK366_a_a
_cod_depositor_comments
;
The following automatic conversions were performed:

'_chemical_melting_point' value '182-183C' was changed to '455.6(5)'
- it was converted from degrees Celsius(C) to Kelvins(K), the average
value was taken and precision was estimated.

Automatic conversion script
Id: cif_fix_values 4268 2015-11-12 08:31:59Z antanas 
;
_cod_database_code 7224543
_shelx_shelxl_version_number 2014/7
_shelx_space_group_comment
;
The symmetry employed for this shelxl refinement is uniquely defined
by the following loop, which should always be used as a source of
symmetry information in preference to the above space-group names.
They are only intended as comments.
;

loop_
_space_group_symop_operation_xyz
'x, y, z'
'-x, y+1/2, -z+1/2'
'-x, -y, -z'
'x, -y-1/2, z-1/2'

loop_
_atom_site_label
_atom_site_type_symbol
_atom_site_fract_x
_atom_site_fract_y
_atom_site_fract_z
_atom_site_U_iso_or_equiv
_atom_site_adp_type
_atom_site_occupancy
_atom_site_site_symmetry_order
_atom_site_calc_flag
_atom_site_refinement_flags_posn
_atom_site_refinement_flags_adp
O001 O 0.3177(5) 0.51678(14) 0.3321(3) 0.0578(12) Uani 1 1 d . .
O002 O 0.1134(4) 0.46834(18) 0.2696(3) 0.0648(14) Uani 1 1 d . .
O003 O 0.3444(10) 0.6474(3) 0.6797(5) 0.0654(13) Uani 1 1 d . .
N1 N 0.1020(7) 0.6081(5) 0.3682(9) 0.0410(15) Uani 1 1 d . .
O1 O 0.2916(5) 0.4418(3) 0.5384(4) 0.0703(15) Uani 1 1 d . .
O006 O 0.2225(4) 0.4580(2) 0.7025(4) 0.0766(17) Uani 1 1 d . .
N007 N -0.0249(4) 0.6977(2) 0.3694(4) 0.0591(15) Uani 1 1 d . .
H21 H -0.0658 0.7230 0.4044 0.071 Uiso 1 1 calc R U
H22 H -0.0271 0.7045 0.2933 0.071 Uiso 1 1 calc R U
C1 C 0.1581(7) 0.5511(6) 0.4228(14) 0.0370(18) Uani 1 1 d . .
C009 C 0.0496(6) 0.6342(4) 0.5555(12) 0.040(2) Uani 1 1 d . .
C00A C 0.0428(6) 0.6473(4) 0.4340(13) 0.0396(17) Uani 1 1 d . .
C00B C 0.1403(9) 0.5828(5) 0.6295(8) 0.0367(15) Uani 1 1 d . .
H00B H 0.0897 0.5601 0.6755 0.044 Uiso 1 1 calc R U
C00C C 0.1742(6) 0.5360(5) 0.5437(14) 0.0355(18) Uani 1 1 d . .
C00D C 0.1923(8) 0.5062(4) 0.3326(7) 0.0453(17) Uani 1 1 d . .
C00E C 0.1019(15) 0.6253(5) 0.2439(14) 0.0431(18) Uani 1 1 d . .
C00F C 0.2679(9) 0.6076(4) 0.7255(14) 0.0413(16) Uani 1 1 d . .
C00G C 0.2287(7) 0.4756(5) 0.6019(8) 0.0478(18) Uani 1 1 d . .
C00H C -0.0162(6) 0.6754(3) 0.6156(6) 0.0471(19) Uani 1 1 d . .
N00I N -0.0673(5) 0.7088(3) 0.6637(5) 0.0734(17) Uani 1 1 d . .
C00J C 0.3262(14) 0.5992(3) 0.8490(14) 0.061(2) Uani 1 1 d . .
H24 H 0.2921 0.5742 0.8993 0.073 Uiso 1 1 calc R U
C00K C 0.0050(12) 0.6022(3) 0.1399(19) 0.065(2) Uani 1 1 d . .
H17 H -0.0626 0.5757 0.1479 0.078 Uiso 1 1 calc R U
C00L C 0.4561(12) 0.6625(5) 0.787(2) 0.073(3) Uani 1 1 d . .
C00M C 0.2005(12) 0.6658(6) 0.2323(12) 0.063(2) Uani 1 1 d . .
C00N C 0.4480(15) 0.6343(6) 0.8921(14) 0.074(3) Uani 1 1 d . .
C00O C 0.3645(5) 0.4770(2) 0.2497(6) 0.0776(18) Uani 1 1 d . .
H12 H 0.3217 0.4360 0.2423 0.093 Uiso 1 1 calc R U
H29 H 0.4624 0.4712 0.2868 0.093 Uiso 1 1 calc R U
C00P C 0.0072(13) 0.6184(6) 0.0212(17) 0.089(3) Uani 1 1 d . .
C00Q C 0.105(2) 0.6582(7) 0.0092(14) 0.102(4) Uani 1 1 d . .
C00R C 0.2000(13) 0.6818(4) 0.113(2) 0.091(3) Uani 1 1 d . .
C00S C 0.3535(8) 0.3827(3) 0.5910(5) 0.093(2) Uani 1 1 d . .
H10 H 0.4124 0.3887 0.6780 0.111 Uiso 1 1 calc R U
H11 H 0.2834 0.3525 0.5899 0.111 Uiso 1 1 calc R U
C00T C 0.6661(17) 0.7099(5) 0.9022(18) 0.139(5) Uani 1 1 d . .
C00U C 0.3316(6) 0.5051(3) 0.1232(6) 0.112(2) Uani 1 1 d . .
H14 H 0.2344 0.5079 0.0839 0.167 Uiso 1 1 calc R U
H13 H 0.3682 0.4792 0.0724 0.167 Uiso 1 1 calc R U
H15 H 0.3707 0.5464 0.1308 0.167 Uiso 1 1 calc R U
C00V C 0.5598(18) 0.7022(5) 0.7807(13) 0.123(3) Uani 1 1 d . .
C00W C 0.4314(6) 0.3599(3) 0.5167(7) 0.134(2) Uani 1 1 d . .
H8 H 0.3711 0.3496 0.4332 0.202 Uiso 1 1 calc R U
H7 H 0.4809 0.3229 0.5558 0.202 Uiso 1 1 calc R U
H9 H 0.4945 0.3918 0.5113 0.202 Uiso 1 1 calc R U
C00X C 0.5573(17) 0.6450(5) 1.0081(9) 0.117(3) Uani 1 1 d . .
H25 H 0.5586 0.6267 1.0837 0.140 Uiso 1 1 calc R U
C00Y C 0.6597(13) 0.6835(6) 1.0021(14) 0.149(6) Uani 1 1 d . .
H26 H 0.7309 0.6912 1.0773 0.179 Uiso 1 1 calc R U
H28 H 0.541(4) 0.7135(18) 0.680(4) 0.06(2) Uiso 1 1 d . .
H18 H 0.100(5) 0.669(2) -0.076(6) 0.12(3) Uiso 1 1 d . .
H20 H 0.268(5) 0.681(2) 0.314(5) 0.07(3) Uiso 1 1 d . .
H16 H -0.061(4) 0.6012(18) -0.046(5) 0.05(2) Uiso 1 1 d . .
H27 H 0.700(5) 0.730(2) 0.828(5) 0.10(2) Uiso 1 1 d . .
H19 H 0.269(5) 0.707(2) 0.104(6) 0.11(3) Uiso 1 1 d . .

loop_
_atom_site_aniso_label
_atom_site_aniso_U_11
_atom_site_aniso_U_22
_atom_site_aniso_U_33
_atom_site_aniso_U_23
_atom_site_aniso_U_13
_atom_site_aniso_U_12
O001 0.063(3) 0.049(3) 0.073(3) -0.010(2) 0.039(2) 0.001(2)
O002 0.076(3) 0.056(3) 0.065(3) -0.019(2) 0.027(2) -0.017(2)
O003 0.062(4) 0.055(3) 0.082(4) -0.006(3) 0.028(5) -0.013(3)
N1 0.064(3) 0.023(6) 0.039(8) 0.005(6) 0.021(4) 0.014(4)
O1 0.107(3) 0.035(4) 0.076(3) 0.009(3) 0.041(3) 0.030(3)
O006 0.115(3) 0.060(3) 0.059(3) 0.021(3) 0.034(3) 0.015(2)
N007 0.088(3) 0.050(3) 0.047(3) 0.010(3) 0.033(2) 0.032(3)
C1 0.045(4) 0.028(9) 0.042(9) -0.008(9) 0.018(5) 0.000(5)
C009 0.052(5) 0.034(8) 0.026(8) 0.007(6) 0.005(5) 0.011(6)
C00A 0.045(5) 0.017(7) 0.050(9) -0.004(8) 0.008(6) 0.013(5)
C00B 0.036(5) 0.035(5) 0.043(7) -0.001(7) 0.018(6) -0.004(5)
C00C 0.043(4) 0.021(9) 0.043(8) 0.000(9) 0.015(5) 0.011(4)
C00D 0.050(7) 0.039(6) 0.050(6) 0.011(5) 0.021(5) 0.007(5)
C00E 0.064(6) 0.043(6) 0.024(12) 0.007(7) 0.017(9) 0.009(5)
C00F 0.037(7) 0.039(5) 0.050(10) -0.003(5) 0.017(9) -0.005(5)
C00G 0.053(4) 0.025(8) 0.056(8) -0.006(9) 0.006(5) 0.010(4)
C00H 0.063(5) 0.038(7) 0.036(6) -0.003(4) 0.012(4) 0.009(5)
N00I 0.096(4) 0.068(4) 0.057(4) -0.015(3) 0.027(3) 0.024(3)
C00J 0.064(8) 0.079(5) 0.033(8) -0.002(6) 0.008(6) -0.005(6)
C00K 0.084(8) 0.076(5) 0.032(8) -0.001(8) 0.015(8) 0.012(5)
C00L 0.050(10) 0.042(6) 0.133(16) -0.030(8) 0.039(12) -0.016(7)
C00M 0.073(8) 0.063(6) 0.060(14) 0.012(7) 0.033(9) 0.001(6)
C00N 0.067(11) 0.070(7) 0.077(13) -0.025(8) 0.014(12) 0.004(7)
C00O 0.092(5) 0.063(4) 0.101(5) -0.013(5) 0.063(4) 0.015(3)
C00P 0.111(10) 0.096(7) 0.038(12) -0.015(8) -0.004(9) 0.034(8)
C00Q 0.161(14) 0.095(9) 0.067(13) 0.030(10) 0.063(12) 0.065(9)
C00R 0.115(10) 0.092(7) 0.099(12) 0.040(9) 0.080(10) 0.025(8)
C00S 0.171(6) 0.021(5) 0.102(5) 0.015(4) 0.067(5) 0.050(4)
C00T 0.152(13) 0.089(8) 0.213(16) -0.007(9) 0.111(13) 0.003(8)
C00U 0.189(6) 0.092(5) 0.081(5) 0.011(4) 0.081(4) 0.032(4)
C00V 0.125(11) 0.093(7) 0.137(14) -0.031(9) 0.027(10) 0.005(8)
C00W 0.126(6) 0.071(5) 0.211(8) 0.013(5) 0.064(6) 0.034(4)
C00X 0.104(8) 0.123(8) 0.078(7) -0.044(6) -0.028(9) 0.015(7)
C00Y 0.049(7) 0.097(8) 0.259(19) -0.097(10) -0.003(9) -0.021(6)

loop_
_atom_type_symbol
_atom_type_description
_atom_type_scat_dispersion_real
_atom_type_scat_dispersion_imag
_atom_type_scat_source
C C 0.0033 0.0016 'International Tables Vol C Tables 4.2.6.8 and 6.1.1.4'
H H 0.0000 0.0000 'International Tables Vol C Tables 4.2.6.8 and 6.1.1.4'
N N 0.0061 0.0033 'International Tables Vol C Tables 4.2.6.8 and 6.1.1.4'
O O 0.0106 0.0060 'International Tables Vol C Tables 4.2.6.8 and 6.1.1.4'

loop_
_geom_angle_atom_site_label_1
_geom_angle_atom_site_label_2
_geom_angle_atom_site_label_3
_geom_angle
C00D O001 C00O 116.6(5)
C00F O003 C00L 103.9(8)
C00A N1 C1 118.8(8)
C00A N1 C00E 120.6(10)
C1 N1 C00E 120.6(10)
C00G O1 C00S 118.9(7)
C00A N007 H21 120.0
C00A N007 H22 120.0
H21 N007 H22 120.0
C00C C1 N1 122.7(9)
C00C C1 C00D 123.0(11)
N1 C1 C00D 114.2(11)
C00A C009 C00H 118.7(9)
C00A C009 C00B 120.6(8)
C00H C009 C00B 120.1(9)
N007 C00A C009 122.5(10)
N007 C00A N1 115.8(11)
C009 C00A N1 121.8(8)
C00F C00B C009 112.4(7)
C00F C00B C00C 110.5(7)
C009 C00B C00C 111.5(8)
C00F C00B H00B 107.4
C009 C00B H00B 107.4
C00C C00B H00B 107.4
C1 C00C C00G 123.7(10)
C1 C00C C00B 120.7(9)
C00G C00C C00B 115.6(12)
O002 C00D O001 126.3(8)
O002 C00D C1 123.1(7)
O001 C00D C1 110.5(7)
C00K C00E C00M 120.5(10)
C00K C00E N1 119.9(13)
C00M C00E N1 119.6(14)
C00J C00F O003 110.9(7)
C00J C00F C00B 133.4(12)
O003 C00F C00B 115.7(12)
O006 C00G O1 121.6(9)
O006 C00G C00C 123.4(10)
O1 C00G C00C 114.9(8)
N00I C00H C009 179.0(6)
C00F C00J C00N 109.1(8)
C00F C00J H24 125.4
C00N C00J H24 125.4
C00E C00K C00P 119.3(10)
C00E C00K H17 120.3
C00P C00K H17 120.3
C00N C00L C00V 126.2(18)
C00N C00L O003 111.6(10)
C00V C00L O003 122.2(18)
C00R C00M C00E 119.2(10)
C00R C00M H20 126(3)
C00E C00M H20 115(3)
C00L C00N C00J 104.5(11)
C00L C00N C00X 117.4(17)
C00J C00N C00X 138.1(19)
O001 C00O C00U 111.1(4)
O001 C00O H12 109.4
C00U C00O H12 109.4
O001 C00O H29 109.4
C00U C00O H29 109.4
H12 C00O H29 108.0
C00Q C00P C00K 120.4(12)
C00Q C00P H16 124(4)
C00K C00P H16 115(4)
C00R C00Q C00P 119.9(14)
C00R C00Q H18 123(4)
C00P C00Q H18 117(4)
C00Q C00R C00M 120.7(12)
C00Q C00R H19 119(4)
C00M C00R H19 120(4)
C00W C00S O1 108.6(6)
C00W C00S H10 110.0
O1 C00S H10 110.0
C00W C00S H11 110.0
O1 C00S H11 110.0
H10 C00S H11 108.3
C00Y C00T C00V 121.9(17)
C00Y C00T H27 165(3)
C00V C00T H27 70(3)
C00O C00U H14 109.5
C00O C00U H13 109.5
H14 C00U H13 109.5
C00O C00U H15 109.5
H14 C00U H15 109.5
H13 C00U H15 109.5
C00L C00V C00T 112.4(15)
C00L C00V H28 108(3)
C00T C00V H28 139(3)
C00L C00V H27 154(3)
C00T C00V H27 44(2)
H28 C00V H27 95(3)
C00S C00W H8 109.5
C00S C00W H7 109.5
H8 C00W H7 109.5
C00S C00W H9 109.5
H8 C00W H9 109.5
H7 C00W H9 109.5
C00Y C00X C00N 116.5(11)
C00Y C00X H25 121.7
C00N C00X H25 121.8
C00T C00Y C00X 125.6(16)
C00T C00Y H26 117.2
C00X C00Y H26 117.2

loop_
_geom_bond_atom_site_label_1
_geom_bond_atom_site_label_2
_geom_bond_distance
O001 C00D 1.327(6)
O001 C00O 1.455(5)
O002 C00D 1.195(7)
O003 C00F 1.376(6)
O003 C00L 1.397(11)
N1 C00A 1.390(7)
N1 C1 1.393(8)
N1 C00E 1.443(9)
O1 C00G 1.331(7)
O1 C00S 1.442(6)
O006 C00G 1.213(7)
N007 C00A 1.350(7)
N007 H21 0.8600
N007 H22 0.8600
C1 C00C 1.349(7)
C1 C00D 1.521(10)
C009 C00A 1.370(8)
C009 C00H 1.417(8)
C009 C00B 1.499(8)
C00B C00F 1.495(8)
C00B C00C 1.508(8)
C00B H00B 0.9800
C00C C00G 1.464(9)
C00E C00K 1.351(8)
C00E C00M 1.380(8)
C00F C00J 1.324(8)
C00H N00I 1.129(7)
C00J C00N 1.409(9)
C00J H24 0.9300
C00K C00P 1.385(11)
C00K H17 0.9300
C00L C00N 1.355(9)
C00L C00V 1.391(13)
C00M C00R 1.377(11)
C00M H20 1.00(4)
C00N C00X 1.427(12)
C00O C00U 1.470(6)
C00O H12 0.9700
C00O H29 0.9700
C00P C00Q 1.365(11)
C00P H16 0.92(4)
C00Q C00R 1.347(11)
C00Q H18 0.97(6)
C00R H19 0.93(5)
C00S C00W 1.433(6)
C00S H10 0.9700
C00S H11 0.9700
C00T C00Y 1.276(12)
C00T C00V 1.445(13)
C00T H27 1.09(5)
C00U H14 0.9600
C00U H13 0.9600
C00U H15 0.9600
C00V H28 1.11(4)
C00V H27 1.49(5)
C00W H8 0.9600
C00W H7 0.9600
C00W H9 0.9600
C00X C00Y 1.365(10)
C00X H25 0.9300
C00Y H26 0.9300
